data_7119966
loop_
_publ_author_name
'Chen, Po-Jung'
'Sigrist, Marc'
'Horng, Er-Chien'
'Lin, Geng-Min'
'Lee, Gene-Hsiang'
'Chen, Chun-Hsien'
'Peng, Shie-Ming'

_publ_section_title
;
 A ligand design with a modified naphthyridylamide for achieving the
 longest EMACs: the 1st single-molecule conductance of an undeca-nickel
 metal string.
;
_journal_issue 34
_journal_name_full 'Chemical communications (Cambridge, England)'
_journal_page_first 4673
_journal_page_last 4676
_journal_paper_doi 10.1039/c7cc01831b
_journal_volume 53
_journal_year 2017
_chemical_formula_sum 'C131 H102 Cl4 N44 Ni11 O9'
_chemical_formula_weight 3224.17
_space_group_crystal_system triclinic
_space_group_IT_number 2
_space_group_name_Hall '-P 1'
_space_group_name_H-M_alt 'P -1'
_symmetry_space_group_name_Hall '-P 1'
_symmetry_space_group_name_H-M 'P -1'
_atom_sites_solution_hydrogens mixed
_audit_creation_method SHELXL-2014/7
_audit_update_record
;
2017-03-08 deposited with the CCDC.
2017-04-12 downloaded from the CCDC.
;
_cell_angle_alpha 74.3715(14)
_cell_angle_beta 74.7034(14)
_cell_angle_gamma 86.5878(15)
_cell_formula_units_Z 2
_cell_length_a 16.3756(8)
_cell_length_b 17.1876(8)
_cell_length_c 26.5639(13)
_cell_measurement_reflns_used 9483
_cell_measurement_temperature 150(2)
_cell_measurement_theta_max 25.36
_cell_measurement_theta_min 2.41
_cell_volume 6944.6(6)
_computing_cell_refinement 'Bruker SAINT'
_computing_data_collection 'Bruker APEX3'
_computing_data_reduction 'Bruker SAINT'
_computing_molecular_graphics 'Bruker SHELXTL'
_computing_publication_material 'Bruker SHELXTL'
_computing_structure_refinement 'SHELXL-2014/7 (Sheldrick, 2014)'
_computing_structure_solution 'SHELXS-97 (Sheldrick 2008)'
_diffrn_ambient_temperature 150(2)
_diffrn_measured_fraction_theta_full 0.998
_diffrn_measured_fraction_theta_max 0.998
_diffrn_measurement_device_type 'Bruker D8 VENTURE'
_diffrn_measurement_method '\f and \w scans'
_diffrn_radiation_type MoK\a
_diffrn_radiation_wavelength 0.71073
_diffrn_reflns_av_R_equivalents 0.0332
_diffrn_reflns_av_unetI/netI 0.0600
_diffrn_reflns_Laue_measured_fraction_full 0.998
_diffrn_reflns_Laue_measured_fraction_max 0.998
_diffrn_reflns_limit_h_max 19
_diffrn_reflns_limit_h_min -18
_diffrn_reflns_limit_k_max 20
_diffrn_reflns_limit_k_min -19
_diffrn_reflns_limit_l_max 31
_diffrn_reflns_limit_l_min -31
_diffrn_reflns_number 43046
_diffrn_reflns_point_group_measured_fraction_full 0.998
_diffrn_reflns_point_group_measured_fraction_max 0.998
_diffrn_reflns_theta_full 25.000
_diffrn_reflns_theta_max 25.000
_diffrn_reflns_theta_min 2.231
_exptl_absorpt_coefficient_mu 1.604
_exptl_absorpt_correction_T_max 0.7452
_exptl_absorpt_correction_T_min 0.6552
_exptl_absorpt_correction_type multi-scan
_exptl_absorpt_process_details 'SADABS (Bruker, 2016)'
_exptl_crystal_colour brown
_exptl_crystal_density_diffrn 1.542
_exptl_crystal_description plate
_exptl_crystal_F_000 3288
_exptl_crystal_size_max 0.158
_exptl_crystal_size_mid 0.125
_exptl_crystal_size_min 0.031
_refine_diff_density_max 1.231
_refine_diff_density_min -0.895
_refine_diff_density_rms 0.113
_refine_ls_extinction_method none
_refine_ls_goodness_of_fit_ref 1.044
_refine_ls_hydrogen_treatment constr
_refine_ls_matrix_type full
_refine_ls_number_parameters 1809
_refine_ls_number_reflns 24424
_refine_ls_number_restraints 129
_refine_ls_restrained_S_all 1.049
_refine_ls_R_factor_all 0.1338
_refine_ls_R_factor_gt 0.0672
_refine_ls_shift/su_max 0.001
_refine_ls_shift/su_mean 0.000
_refine_ls_structure_factor_coef Fsqd
_refine_ls_weighting_details 'w=1/[\s^2^(Fo^2^)+(0.0994P)^2^+37.5252P] where P=(Fo^2^+2Fc^2^)/3'
_refine_ls_weighting_scheme calc
_refine_ls_wR_factor_gt 0.1870
_refine_ls_wR_factor_ref 0.2471
_reflns_Friedel_coverage 0.000
_reflns_number_gt 12823
_reflns_number_total 24424
_reflns_threshold_expression 'I > 2\s(I)'
_cod_data_source_file c7cc01831b2.cif
_cod_data_source_block ic18176_sq
_cod_depositor_comments 'Adding full bibliography for 7119965--7119966.cif.'
_cod_database_code 7119966
_shelx_shelxl_version_number 2014/7
_shelx_space_group_comment
; 
The symmetry employed for this shelxl refinement is uniquely defined 
by the following loop, which should always be used as a source of 
symmetry information in preference to the above space-group names. 
They are only intended as comments. 
;
_shelx_estimated_absorpt_t_min 0.786
_shelx_estimated_absorpt_t_max 0.952

loop_
_space_group_symop_operation_xyz
'x, y, z'
'-x, -y, -z'

loop_
_atom_site_label
_atom_site_type_symbol
_atom_site_fract_x
_atom_site_fract_y
_atom_site_fract_z
_atom_site_U_iso_or_equiv
_atom_site_adp_type
_atom_site_occupancy
_atom_site_site_symmetry_order
_atom_site_calc_flag
_atom_site_refinement_flags_posn
_atom_site_refinement_flags_adp
_atom_site_refinement_flags_occupancy
_atom_site_disorder_assembly
_atom_site_disorder_group
Ni1 Ni 1.01362(6) 1.07358(6) 0.25689(4) 0.0350(2) Uani 1 1 d . . . . .
Ni2 Ni 0.92501(5) 0.98722(5) 0.33180(4) 0.0287(2) Uani 1 1 d . . . . .
Ni3 Ni 0.83659(5) 0.90211(5) 0.40575(4) 0.0259(2) Uani 1 1 d . . . . .
Ni4 Ni 0.74829(5) 0.81826(5) 0.47839(3) 0.0241(2) Uani 1 1 d . . . . .
Ni5 Ni 0.66062(5) 0.73622(5) 0.54991(3) 0.0247(2) Uani 1 1 d . . . . .
Ni6 Ni 0.57153(5) 0.65647(5) 0.62114(3) 0.0247(2) Uani 1 1 d . . . . .
Ni7 Ni 0.48208(5) 0.57648(5) 0.69214(4) 0.0271(2) Uani 1 1 d . . . . .
Ni8 Ni 0.39040(5) 0.49499(5) 0.76164(4) 0.0295(2) Uani 1 1 d . . . . .
Ni9 Ni 0.29713(6) 0.41197(5) 0.83161(4) 0.0336(2) Uani 1 1 d . . . . .
Ni10 Ni 0.20331(6) 0.32515(6) 0.90110(4) 0.0397(3) Uani 1 1 d . . . . .
Ni11 Ni 0.10887(7) 0.23644(7) 0.97146(4) 0.0503(3) Uani 1 1 d . . . . .
Cl1 Cl 1.10348(12) 1.16334(12) 0.18119(8) 0.0477(5) Uani 1 1 d . . . . .
Cl2 Cl 0.01459(16) 0.14657(15) 1.04324(9) 0.0663(7) Uani 1 1 d . . . . .
N1 N 0.9008(4) 1.1000(4) 0.2296(3) 0.0373(15) Uani 1 1 d . . . . .
N2 N 0.8179(4) 1.0401(3) 0.3153(2) 0.0330(14) Uani 1 1 d . . . . .
N3 N 0.7447(3) 0.9745(3) 0.4012(2) 0.0331(14) Uani 1 1 d . . . . .
N4 N 0.6754(3) 0.9058(3) 0.4894(2) 0.0301(13) Uani 1 1 d . . . . .
N5 N 0.6145(4) 0.8262(3) 0.5759(2) 0.0334(14) Uani 1 1 d . . . . .
N6 N 0.5553(3) 0.7380(3) 0.6600(2) 0.0292(13) Uani 1 1 d . . . . .
N7 N 0.4968(4) 0.6388(3) 0.7383(2) 0.0340(14) Uani 1 1 d . . . . .
N8 N 0.4356(4) 0.5305(4) 0.8107(2) 0.0372(15) Uani 1 1 d . . . . .
N9 N 0.3679(4) 0.4182(4) 0.8763(3) 0.0430(16) Uani 1 1 d . . . . .
N10 N 0.2977(4) 0.3060(4) 0.9381(3) 0.0467(17) Uani 1 1 d . . . . .
N11 N 0.2201(5) 0.1930(4) 0.9962(3) 0.057(2) Uani 1 1 d . . . . .
N12 N 1.1092(4) 1.0263(4) 0.2977(3) 0.0398(15) Uani 1 1 d . . . . .
N13 N 1.0199(4) 0.9234(4) 0.3578(3) 0.0365(15) Uani 1 1 d . . . . .
N14 N 0.9237(4) 0.8254(3) 0.4141(3) 0.0375(15) Uani 1 1 d . . . . .
N15 N 0.8209(4) 0.7285(3) 0.4690(2) 0.0324(14) Uani 1 1 d . . . . .
N16 N 0.7085(4) 0.6457(3) 0.5247(3) 0.0364(15) Uani 1 1 d . . . . .
N17 N 0.5891(4) 0.5739(3) 0.5829(2) 0.0344(14) Uani 1 1 d . . . . .
N18 N 0.4680(4) 0.5143(3) 0.6462(2) 0.0364(15) Uani 1 1 d . . . . .
N19 N 0.3452(4) 0.4620(3) 0.7114(2) 0.0392(15) Uani 1 1 d . . . . .
N20 N 0.2290(4) 0.4119(4) 0.7835(3) 0.0453(17) Uani 1 1 d . . . . .
N21 N 0.1186(4) 0.3567(4) 0.8564(3) 0.0476(17) Uani 1 1 d . . . . .
N22 N 0.0152(4) 0.2955(4) 0.9324(3) 0.0547(19) Uani 1 1 d . . . . .
N23 N 1.0297(4) 0.9736(4) 0.2222(3) 0.0423(16) Uani 1 1 d . . . . .
N24 N 0.9161(4) 0.9072(4) 0.2897(2) 0.0377(15) Uani 1 1 d . . . . .
N25 N 0.8023(4) 0.8486(4) 0.3603(2) 0.0361(15) Uani 1 1 d . . . . .
N26 N 0.6869(4) 0.7948(3) 0.4322(2) 0.0341(14) Uani 1 1 d . . . . .
N27 N 0.5790(4) 0.7455(3) 0.5095(2) 0.0346(14) Uani 1 1 d . . . . .
N28 N 0.4783(4) 0.6968(3) 0.5905(2) 0.0326(14) Uani 1 1 d . . . . .
N29 N 0.3911(4) 0.6429(3) 0.6768(2) 0.0341(14) Uani 1 1 d . . . . .
N30 N 0.3090(4) 0.5801(3) 0.7625(2) 0.0357(15) Uani 1 1 d . . . . .
N31 N 0.2367(4) 0.5041(4) 0.8479(3) 0.0415(16) Uani 1 1 d . . . . .
N32 N 0.1666(4) 0.4224(4) 0.9298(3) 0.0459(17) Uani 1 1 d . . . . .
N33 N 0.1020(4) 0.3298(4) 1.0106(3) 0.0526(19) Uani 1 1 d . . . . .
N34 N 0.9781(4) 1.1595(3) 0.3043(3) 0.0373(15) Uani 1 1 d . . . . .
N35 N 0.9202(4) 1.0593(3) 0.3820(2) 0.0356(15) Uani 1 1 d . . . . .
N36 N 0.8651(4) 0.9517(4) 0.4552(2) 0.0355(15) Uani 1 1 d . . . . .
N37 N 0.8075(3) 0.8406(3) 0.5259(2) 0.0325(14) Uani 1 1 d . . . . .
N38 N 0.7426(3) 0.7260(3) 0.5903(2) 0.0324(14) Uani 1 1 d . . . . .
N39 N 0.6645(4) 0.6169(3) 0.6518(2) 0.0341(14) Uani 1 1 d . . . . .
N40 N 0.5739(4) 0.5112(4) 0.7082(3) 0.0398(15) Uani 1 1 d . . . . .
N41 N 0.4737(4) 0.4123(3) 0.7604(2) 0.0371(15) Uani 1 1 d . . . . .
N42 N 0.3614(4) 0.3237(4) 0.8120(3) 0.0436(16) Uani 1 1 d . . . . .
N43 N 0.2495(4) 0.2389(4) 0.8633(3) 0.0465(17) Uani 1 1 d . . . . .
N44 N 0.1331(4) 0.1606(4) 0.9175(3) 0.0533(19) Uani 1 1 d . . . . .
C1 C 0.9061(5) 1.1373(5) 0.1778(3) 0.045(2) Uani 1 1 d . . . . .
H1 H 0.9609 1.1478 0.1537 0.054 Uiso 1 1 calc R U . . .
C2 C 0.8364(6) 1.1618(5) 0.1566(3) 0.051(2) Uani 1 1 d . . . . .
H2 H 0.8439 1.1885 0.1193 0.061 Uiso 1 1 calc R U . . .
C3 C 0.7568(6) 1.1464(5) 0.1908(3) 0.052(2) Uani 1 1 d . . . . .
H3 H 0.7083 1.1627 0.1776 0.063 Uiso 1 1 calc R U . . .
C4 C 0.7479(5) 1.1064(5) 0.2452(3) 0.047(2) Uani 1 1 d . . . . .
C5 C 0.8212(5) 1.0824(4) 0.2636(3) 0.0391(19) Uani 1 1 d . . . . .
C6 C 0.6693(5) 1.0863(5) 0.2841(4) 0.052(2) Uani 1 1 d . . . . .
H6 H 0.6182 1.1008 0.2736 0.062 Uiso 1 1 calc R U . . .
C7 C 0.6660(5) 1.0470(5) 0.3360(4) 0.049(2) Uani 1 1 d . . . . .
H7 H 0.6128 1.0353 0.3619 0.059 Uiso 1 1 calc R U . . .
C8 C 0.7424(5) 1.0228(4) 0.3521(3) 0.0385(18) Uani 1 1 d . . . . .
C9 C 0.6836(5) 0.9758(4) 0.4488(3) 0.0372(18) Uani 1 1 d . . . . .
C10 C 0.6398(5) 1.0443(4) 0.4577(3) 0.0414(19) Uani 1 1 d . . . . .
H10 H 0.6491 1.0941 0.4305 0.050 Uiso 1 1 calc R U . . .
C11 C 0.5814(5) 1.0382(4) 0.5077(3) 0.0425(19) Uani 1 1 d . . . . .
H11 H 0.5488 1.0839 0.5139 0.051 Uiso 1 1 calc R U . . .
C12 C 0.5706(4) 0.9679(4) 0.5476(3) 0.0380(18) Uani 1 1 d . . . . .
H12 H 0.5301 0.9645 0.5812 0.046 Uiso 1 1 calc R U . . .
C13 C 0.6194(4) 0.9006(4) 0.5392(3) 0.0325(17) Uani 1 1 d . . . . .
C14 C 0.5828(4) 0.8150(4) 0.6316(3) 0.0321(17) Uani 1 1 d . . . . .
C15 C 0.5806(5) 0.8738(4) 0.6597(3) 0.0393(19) Uani 1 1 d . . . . .
H15 H 0.6036 0.9264 0.6412 0.047 Uiso 1 1 calc R U . . .
C16 C 0.5448(4) 0.8540(4) 0.7142(3) 0.0362(18) Uani 1 1 d . . . . .
H16 H 0.5413 0.8943 0.7331 0.043 Uiso 1 1 calc R U . . .
C17 C 0.5139(5) 0.7780(4) 0.7425(3) 0.0381(18) Uani 1 1 d . . . . .
H17 H 0.4870 0.7664 0.7801 0.046 Uiso 1 1 calc R U . . .
C18 C 0.5228(4) 0.7180(4) 0.7149(3) 0.0349(17) Uani 1 1 d . . . . .
C19 C 0.4864(4) 0.6001(5) 0.7921(3) 0.0373(18) Uani 1 1 d . . . . .
C20 C 0.5234(5) 0.6215(5) 0.8276(3) 0.052(2) Uani 1 1 d . . . . .
H20 H 0.5620 0.6659 0.8153 0.062 Uiso 1 1 calc R U . . .
C21 C 0.5042(7) 0.5782(6) 0.8809(4) 0.078(3) Uani 1 1 d . . . . .
H21 H 0.5289 0.5941 0.9052 0.094 Uiso 1 1 calc R U . . .
C22 C 0.4499(6) 0.5120(6) 0.9002(4) 0.071(3) Uani 1 1 d . . . . .
H22 H 0.4340 0.4850 0.9377 0.086 Uiso 1 1 calc R U . . .
C23 C 0.4195(5) 0.4862(5) 0.8636(3) 0.048(2) Uani 1 1 d . . . . .
C24 C 0.3676(5) 0.3518(5) 0.9186(3) 0.048(2) Uani 1 1 d . . . . .
C25 C 0.4393(6) 0.3280(6) 0.9395(4) 0.073(3) Uani 1 1 d . . . . .
H25 H 0.4893 0.3605 0.9250 0.088 Uiso 1 1 calc R U . . .
C26 C 0.4374(7) 0.2596(7) 0.9797(4) 0.092(4) Uani 1 1 d . . . . .
H26 H 0.4852 0.2450 0.9940 0.111 Uiso 1 1 calc R U . . .
C27 C 0.3638(6) 0.2098(7) 1.0002(4) 0.075(3) Uani 1 1 d . . . . .
C28 C 0.2949(6) 0.2359(6) 0.9785(4) 0.060(2) Uani 1 1 d . . . . .
C29 C 0.3555(7) 0.1374(7) 1.0405(5) 0.094(4) Uani 1 1 d . . . . .
H29 H 0.4012 0.1179 1.0560 0.113 Uiso 1 1 calc R U . . .
C30 C 0.2810(7) 0.0948(7) 1.0574(5) 0.086(4) Uani 1 1 d . . . . .
H30 H 0.2740 0.0457 1.0853 0.103 Uiso 1 1 calc R U . . .
C31 C 0.2160(7) 0.1237(6) 1.0336(4) 0.073(3) Uani 1 1 d . . . . .
H31 H 0.1656 0.0922 1.0448 0.088 Uiso 1 1 calc R U . . .
C32 C 1.1863(5) 1.0610(5) 0.2792(4) 0.051(2) Uani 1 1 d . . . . .
H32 H 1.1950 1.1084 0.2499 0.062 Uiso 1 1 calc R U . . .
C33 C 1.2537(5) 1.0316(6) 0.3003(4) 0.062(3) Uani 1 1 d . . . . .
H33 H 1.3065 1.0597 0.2863 0.074 Uiso 1 1 calc R U . . .
C34 C 1.2451(5) 0.9621(6) 0.3412(3) 0.052(2) Uani 1 1 d . . . . .
H34 H 1.2916 0.9405 0.3553 0.062 Uiso 1 1 calc R U . . .
C35 C 1.1658(5) 0.9236(5) 0.3617(3) 0.043(2) Uani 1 1 d . . . . .
C36 C 1.0993(5) 0.9573(5) 0.3392(3) 0.0409(19) Uani 1 1 d . . . . .
C37 C 1.1492(5) 0.8510(5) 0.4033(3) 0.049(2) Uani 1 1 d . . . . .
H37 H 1.1929 0.8268 0.4195 0.059 Uiso 1 1 calc R U . . .
C38 C 1.0711(5) 0.8154(5) 0.4204(3) 0.046(2) Uani 1 1 d . . . . .
H38 H 1.0604 0.7660 0.4480 0.055 Uiso 1 1 calc R U . . .
C39 C 1.0055(5) 0.8534(4) 0.3965(3) 0.0371(18) Uani 1 1 d . . . . .
C40 C 0.9017(5) 0.7446(4) 0.4364(3) 0.0390(18) Uani 1 1 d . . . . .
C41 C 0.9531(5) 0.6815(5) 0.4254(4) 0.056(2) Uani 1 1 d . . . . .
H41 H 1.0077 0.6915 0.4009 0.067 Uiso 1 1 calc R U . . .
C42 C 0.9234(6) 0.6032(5) 0.4506(4) 0.064(3) Uani 1 1 d . . . . .
H42 H 0.9592 0.5595 0.4443 0.077 Uiso 1 1 calc R U . . .
C43 C 0.8434(5) 0.5870(5) 0.4847(4) 0.059(3) Uani 1 1 d . . . . .
H43 H 0.8246 0.5329 0.5025 0.070 Uiso 1 1 calc R U . . .
C44 C 0.7907(5) 0.6517(4) 0.4925(3) 0.0380(18) Uani 1 1 d . . . . .
C45 C 0.6576(5) 0.5778(4) 0.5393(3) 0.0351(17) Uani 1 1 d . . . . .
C46 C 0.6675(5) 0.5174(4) 0.5122(3) 0.043(2) Uani 1 1 d . . . . .
H46 H 0.7128 0.5202 0.4809 0.052 Uiso 1 1 calc R U . . .
C47 C 0.6104(5) 0.4529(4) 0.5316(3) 0.046(2) Uani 1 1 d . . . . .
H47 H 0.6176 0.4113 0.5136 0.055 Uiso 1 1 calc R U . . .
C48 C 0.5441(5) 0.4483(4) 0.5762(3) 0.046(2) Uani 1 1 d . . . . .
H48 H 0.5069 0.4028 0.5899 0.055 Uiso 1 1 calc R U . . .
C49 C 0.5319(5) 0.5112(4) 0.6013(3) 0.0365(18) Uani 1 1 d . . . . .
C50 C 0.3899(5) 0.4773(4) 0.6582(3) 0.0412(19) Uani 1 1 d . . . . .
C51 C 0.3532(5) 0.4617(5) 0.6200(3) 0.045(2) Uani 1 1 d . . . . .
H51 H 0.3828 0.4742 0.5828 0.054 Uiso 1 1 calc R U . . .
C52 C 0.2733(6) 0.4278(5) 0.6374(4) 0.055(2) Uani 1 1 d . . . . .
H52 H 0.2471 0.4170 0.6120 0.066 Uiso 1 1 calc R U . . .
C53 C 0.2307(6) 0.4094(5) 0.6918(4) 0.053(2) Uani 1 1 d . . . . .
H53 H 0.1767 0.3836 0.7036 0.064 Uiso 1 1 calc R U . . .
C54 C 0.2658(5) 0.4281(5) 0.7287(3) 0.0421(19) Uani 1 1 d . . . . .
C55 C 0.1430(6) 0.4021(5) 0.8058(3) 0.048(2) Uani 1 1 d . . . . .
C56 C 0.0832(6) 0.4449(6) 0.7779(4) 0.061(3) Uani 1 1 d . . . . .
H56 H 0.1018 0.4805 0.7427 0.073 Uiso 1 1 calc R U . . .
C57 C -0.0012(6) 0.4336(6) 0.8029(4) 0.070(3) Uani 1 1 d . . . . .
H57 H -0.0419 0.4613 0.7850 0.085 Uiso 1 1 calc R U . . .
C58 C -0.0281(6) 0.3807(6) 0.8552(4) 0.060(3) Uani 1 1 d . . . . .
C59 C 0.0337(6) 0.3446(5) 0.8818(4) 0.053(2) Uani 1 1 d . . . . .
C60 C -0.1133(6) 0.3629(7) 0.8836(5) 0.078(3) Uani 1 1 d . . . . .
H60 H -0.1571 0.3858 0.8671 0.094 Uiso 1 1 calc R U . . .
C61 C -0.1331(7) 0.3139(7) 0.9338(5) 0.076(3) Uani 1 1 d . . . . .
H61 H -0.1905 0.3019 0.9531 0.091 Uiso 1 1 calc R U . . .
C62 C -0.0683(6) 0.2813(6) 0.9570(4) 0.062(3) Uani 1 1 d . . . . .
H62 H -0.0832 0.2466 0.9926 0.075 Uiso 1 1 calc R U . . .
C63 C 1.0897(5) 0.9748(5) 0.1771(3) 0.052(2) Uani 1 1 d . . . . .
H63 H 1.1285 1.0192 0.1631 0.062 Uiso 1 1 calc R U . . .
C64 C 1.1001(6) 0.9154(5) 0.1486(4) 0.062(3) Uani 1 1 d . . . . .
H64 H 1.1442 0.9197 0.1165 0.074 Uiso 1 1 calc R U . . .
C65 C 1.0451(6) 0.8516(6) 0.1684(4) 0.062(3) Uani 1 1 d . . . . .
H65 H 1.0508 0.8102 0.1502 0.074 Uiso 1 1 calc R U . . .
C66 C 0.9794(6) 0.8467(5) 0.2159(3) 0.052(2) Uani 1 1 d . . . . .
C67 C 0.9747(5) 0.9088(5) 0.2427(3) 0.0416(19) Uani 1 1 d . . . . .
C68 C 0.9193(6) 0.7834(6) 0.2404(4) 0.062(3) Uani 1 1 d . . . . .
H68 H 0.9208 0.7397 0.2246 0.075 Uiso 1 1 calc R U . . .
C69 C 0.8597(6) 0.7844(5) 0.2860(3) 0.054(2) Uani 1 1 d . . . . .
H69 H 0.8185 0.7422 0.3015 0.065 Uiso 1 1 calc R U . . .
C70 C 0.8577(5) 0.8477(5) 0.3114(3) 0.0408(19) Uani 1 1 d . . . . .
C71 C 0.7226(5) 0.8125(4) 0.3772(3) 0.0352(17) Uani 1 1 d . . . . .
C72 C 0.6781(5) 0.7986(5) 0.3427(3) 0.047(2) Uani 1 1 d . . . . .
H72 H 0.6995 0.8163 0.3045 0.056 Uiso 1 1 calc R U . . .
C73 C 0.6018(5) 0.7582(5) 0.3659(3) 0.050(2) Uani 1 1 d . . . . .
H73 H 0.5721 0.7447 0.3430 0.060 Uiso 1 1 calc R U . . .
C74 C 0.5670(5) 0.7365(5) 0.4206(3) 0.0419(19) Uani 1 1 d . . . . .
H74 H 0.5152 0.7068 0.4354 0.050 Uiso 1 1 calc R U . . .
C75 C 0.6083(5) 0.7586(4) 0.4547(3) 0.0367(18) Uani 1 1 d . . . . .
C76 C 0.4934(4) 0.7330(4) 0.5367(3) 0.0316(17) Uani 1 1 d . . . . .
C77 C 0.4272(5) 0.7583(4) 0.5135(3) 0.0377(18) Uani 1 1 d . . . . .
H77 H 0.4375 0.7871 0.4764 0.045 Uiso 1 1 calc R U . . .
C78 C 0.3449(5) 0.7408(4) 0.5454(3) 0.044(2) Uani 1 1 d . . . . .
H78 H 0.2987 0.7555 0.5295 0.053 Uiso 1 1 calc R U . . .
C79 C 0.3294(5) 0.7027(5) 0.5994(3) 0.0425(19) Uani 1 1 d . . . . .
H79 H 0.2730 0.6898 0.6206 0.051 Uiso 1 1 calc R U . . .
C80 C 0.3965(5) 0.6829(4) 0.6229(3) 0.0357(18) Uani 1 1 d . . . . .
C81 C 0.3189(5) 0.6449(4) 0.7173(3) 0.0375(18) Uani 1 1 d . . . . .
C82 C 0.2603(5) 0.7072(5) 0.7179(3) 0.044(2) Uani 1 1 d . . . . .
H82 H 0.2689 0.7548 0.6888 0.052 Uiso 1 1 calc R U . . .
C83 C 0.1903(5) 0.6990(5) 0.7610(3) 0.045(2) Uani 1 1 d . . . . .
H83 H 0.1487 0.7400 0.7605 0.055 Uiso 1 1 calc R U . . .
C84 C 0.1792(5) 0.6336(5) 0.8042(3) 0.0404(19) Uani 1 1 d . . . . .
H84 H 0.1296 0.6286 0.8332 0.048 Uiso 1 1 calc R U . . .
C85 C 0.2399(5) 0.5736(5) 0.8064(3) 0.0402(19) Uani 1 1 d . . . . .
C86 C 0.1901(5) 0.4978(5) 0.9000(3) 0.044(2) Uani 1 1 d . . . . .
C87 C 0.1742(5) 0.5643(5) 0.9241(3) 0.050(2) Uani 1 1 d . . . . .
H87 H 0.1915 0.6175 0.9029 0.061 Uiso 1 1 calc R U . . .
C88 C 0.1346(6) 0.5508(6) 0.9772(4) 0.061(3) Uani 1 1 d . . . . .
H88 H 0.1248 0.5947 0.9933 0.073 Uiso 1 1 calc R U . . .
C89 C 0.1076(5) 0.4721(5) 1.0090(4) 0.053(2) Uani 1 1 d . . . . .
C90 C 0.1243(5) 0.4097(5) 0.9829(3) 0.049(2) Uani 1 1 d . . . . .
C91 C 0.0708(6) 0.4518(6) 1.0653(4) 0.062(3) Uani 1 1 d . . . . .
H91 H 0.0582 0.4927 1.0841 0.075 Uiso 1 1 calc R U . . .
C92 C 0.0535(6) 0.3723(7) 1.0924(4) 0.067(3) Uani 1 1 d . . . . .
H92 H 0.0316 0.3573 1.1306 0.081 Uiso 1 1 calc R U . . .
C93 C 0.0681(6) 0.3132(6) 1.0641(4) 0.065(3) Uani 1 1 d . . . . .
H93 H 0.0532 0.2587 1.0836 0.078 Uiso 1 1 calc R U . . .
C94 C 0.9976(5) 1.2378(5) 0.2803(3) 0.046(2) Uani 1 1 d . . . . .
H94 H 1.0250 1.2530 0.2427 0.056 Uiso 1 1 calc R U . . .
C95 C 0.9794(6) 1.2980(5) 0.3079(4) 0.055(2) Uani 1 1 d . . . . .
H95 H 0.9946 1.3527 0.2891 0.066 Uiso 1 1 calc R U . . .
C96 C 0.9401(5) 1.2782(5) 0.3615(4) 0.053(2) Uani 1 1 d . . . . .
H96 H 0.9273 1.3187 0.3805 0.064 Uiso 1 1 calc R U . . .
C97 C 0.9187(5) 1.1972(5) 0.3885(3) 0.043(2) Uani 1 1 d . . . . .
C98 C 0.9384(5) 1.1388(4) 0.3585(3) 0.0364(18) Uani 1 1 d . . . . .
C99 C 0.8795(5) 1.1696(4) 0.4444(3) 0.0412(19) Uani 1 1 d . . . . .
H99 H 0.8644 1.2072 0.4657 0.049 Uiso 1 1 calc R U . . .
C100 C 0.8632(5) 1.0890(4) 0.4679(3) 0.0392(18) Uani 1 1 d . . . . .
H100 H 0.8375 1.0704 0.5056 0.047 Uiso 1 1 calc R U . . .
C101 C 0.8851(4) 1.0330(4) 0.4353(3) 0.0342(17) Uani 1 1 d . . . . .
C102 C 0.8570(4) 0.9094(4) 0.5083(3) 0.0350(17) Uani 1 1 d . . . . .
C103 C 0.8968(4) 0.9291(4) 0.5435(3) 0.0365(18) Uani 1 1 d . . . . .
H103 H 0.9338 0.9747 0.5313 0.044 Uiso 1 1 calc R U . . .
C104 C 0.8824(5) 0.8826(4) 0.5956(3) 0.0399(19) Uani 1 1 d . . . . .
H104 H 0.9079 0.8977 0.6199 0.048 Uiso 1 1 calc R U . . .
C105 C 0.8325(5) 0.8152(5) 0.6136(3) 0.0423(19) Uani 1 1 d . . . . .
H105 H 0.8228 0.7839 0.6501 0.051 Uiso 1 1 calc R U . . .
C106 C 0.7955(4) 0.7922(4) 0.5779(3) 0.0332(17) Uani 1 1 d . . . . .
C107 C 0.7400(4) 0.6593(4) 0.6336(3) 0.0344(17) Uani 1 1 d . . . . .
C108 C 0.8063(5) 0.6313(5) 0.6563(3) 0.045(2) Uani 1 1 d . . . . .
H108 H 0.8604 0.6570 0.6416 0.054 Uiso 1 1 calc R U . . .
C109 C 0.7926(5) 0.5654(5) 0.7009(4) 0.051(2) Uani 1 1 d . . . . .
H109 H 0.8366 0.5485 0.7186 0.061 Uiso 1 1 calc R U . . .
C110 C 0.7162(5) 0.5232(5) 0.7205(3) 0.046(2) Uani 1 1 d . . . . .
H110 H 0.7075 0.4783 0.7515 0.055 Uiso 1 1 calc R U . . .
C111 C 0.6529(5) 0.5475(4) 0.6942(3) 0.0388(18) Uani 1 1 d . . . . .
C112 C 0.5568(5) 0.4310(4) 0.7354(3) 0.0396(19) Uani 1 1 d . . . . .
C113 C 0.6174(5) 0.3698(5) 0.7367(4) 0.054(2) Uani 1 1 d . . . . .
H113 H 0.6751 0.3813 0.7178 0.065 Uiso 1 1 calc R U . . .
C114 C 0.5907(5) 0.2926(5) 0.7663(3) 0.053(2) Uani 1 1 d . . . . .
H114 H 0.6314 0.2509 0.7683 0.063 Uiso 1 1 calc R U . . .
C115 C 0.5078(5) 0.2739(5) 0.7930(3) 0.053(2) Uani 1 1 d . . . . .
H115 H 0.4915 0.2207 0.8147 0.063 Uiso 1 1 calc R U . . .
C116 C 0.4479(5) 0.3342(5) 0.7876(3) 0.043(2) Uani 1 1 d . . . . .
C117 C 0.3216(5) 0.2510(5) 0.8234(3) 0.045(2) Uani 1 1 d . . . . .
C118 C 0.3491(6) 0.1933(5) 0.7931(3) 0.050(2) Uani 1 1 d . . . . .
H118 H 0.4007 0.2017 0.7655 0.060 Uiso 1 1 calc R U . . .
C119 C 0.3014(6) 0.1266(5) 0.8038(4) 0.058(2) Uani 1 1 d . . . . .
H119 H 0.3197 0.0884 0.7833 0.069 Uiso 1 1 calc R U . . .
C120 C 0.2252(6) 0.1125(5) 0.8447(3) 0.054(2) Uani 1 1 d . . . . .
C121 C 0.2032(5) 0.1704(5) 0.8746(3) 0.049(2) Uani 1 1 d . . . . .
C122 C 0.1711(7) 0.0467(5) 0.8570(4) 0.072(3) Uani 1 1 d . . . . .
H122 H 0.1846 0.0072 0.8371 0.086 Uiso 1 1 calc R U . . .
C123 C 0.0984(7) 0.0390(6) 0.8979(4) 0.074(3) Uani 1 1 d . . . . .
H123 H 0.0596 -0.0042 0.9055 0.089 Uiso 1 1 calc R U . . .
C124 C 0.0825(6) 0.0956(6) 0.9278(4) 0.065(3) Uani 1 1 d . . . . .
H124 H 0.0333 0.0883 0.9572 0.078 Uiso 1 1 calc R U . . .
Cl3 Cl 0.2082(3) 0.6683(3) 0.4889(2) 0.0743(13) Uani 0.593(3) 1 d D . P A 1
Cl4 Cl 0.4972(4) 0.9408(4) 0.2626(3) 0.129(2) Uani 0.593(3) 1 d . U P A 1
Cl3' Cl 0.1688(5) 0.6424(5) 0.5142(4) 0.0743(13) Uani 0.407(3) 1 d . . P A 2
Cl4' Cl 0.7248(6) 0.2692(5) 0.0652(5) 0.129(2) Uani 0.407(3) 1 d . . P A 2
O1 O 0.4527(9) 0.9190(7) 0.3670(6) 0.212(6) Uani 1 1 d . U . . .
H1A H 0.4839 0.9130 0.3372 0.318 Uiso 1 1 d R U . . .
H1B H 0.4134 0.8837 0.3765 0.318 Uiso 1 1 d R U . . .
O2 O 0.3629(7) 0.7728(8) 0.4028(4) 0.156(4) Uani 1 1 d D U . . .
H2A H 0.3154 0.7612 0.4249 0.233 Uiso 1 1 d R U . . .
C125 C 0.3646(9) 0.7492(8) 0.3575(5) 0.113(5) Uani 1 1 d D U . . .
H12A H 0.3556 0.7963 0.3291 0.170 Uiso 1 1 d R U . . .
H12B H 0.3197 0.7090 0.3657 0.170 Uiso 1 1 d R U . . .
H12C H 0.4197 0.7256 0.3450 0.170 Uiso 1 1 d R U . . .
O3 O 0.1405(7) 0.6090(8) 0.4123(5) 0.180(5) Uani 1 1 d D U . . .
H3A H 0.1632 0.6507 0.4136 0.270 Uiso 1 1 calc DR U . . .
C126 C 0.1995(8) 0.5660(8) 0.3852(5) 0.105(4) Uani 1 1 d D U . . .
H12D H 0.2533 0.5678 0.3946 0.158 Uiso 1 1 d R U . . .
H12E H 0.2075 0.5897 0.3463 0.158 Uiso 1 1 d R U . . .
H12F H 0.1804 0.5097 0.3948 0.158 Uiso 1 1 d R U . . .
O4 O 0.0054(7) 0.5056(6) 0.6777(5) 0.151(4) Uani 1 1 d D U . . .
H4 H 0.0349 0.5259 0.6462 0.227 Uiso 1 1 d R U . . .
C127 C -0.0229(11) 0.4268(8) 0.6826(7) 0.157(7) Uani 1 1 d D U . . .
H12G H 0.0265 0.3937 0.6727 0.235 Uiso 1 1 d R U . . .
H12H H -0.0591 0.4301 0.6580 0.235 Uiso 1 1 d R U . . .
H12I H -0.0549 0.4021 0.7199 0.235 Uiso 1 1 d R U . . .
O5 O 0.5725(8) 0.0753(10) 0.1723(5) 0.176(5) Uani 1 1 d D U . . .
H5 H 0.5326 0.0422 0.1798 0.263 Uiso 1 1 d R U . . .
C128 C 0.560(2) 0.1446(16) 0.1318(12) 0.37(2) Uani 1 1 d D U . . .
H12J H 0.5801 0.1339 0.0962 0.549 Uiso 1 1 d R U . . .
H12K H 0.5921 0.1904 0.1328 0.549 Uiso 1 1 d R U . . .
H12L H 0.4998 0.1575 0.1386 0.549 Uiso 1 1 d R U . . .
O6 O 0.0559(10) 0.5740(7) 0.5811(6) 0.190(5) Uani 1 1 d D U . . .
H6A H 0.1054 0.5817 0.5610 0.284 Uiso 1 1 d R U . . .
C129 C -0.0029(12) 0.6061(13) 0.5500(8) 0.190(9) Uani 1 1 d D U . . .
H12M H -0.0555 0.5742 0.5652 0.285 Uiso 1 1 d R U . . .
H12N H 0.0212 0.6040 0.5125 0.285 Uiso 1 1 d R U . . .
H12O H -0.0148 0.6623 0.5510 0.285 Uiso 1 1 d R U . . .
O7 O 0.8502(7) 0.5785(7) 0.8141(4) 0.140(4) Uani 1 1 d D U . . .
H7A H 0.8177 0.5379 0.8258 0.210 Uiso 1 1 d R U . . .
C130 C 0.8021(13) 0.6502(10) 0.8011(9) 0.225(10) Uani 1 1 d D U . . .
H13A H 0.7867 0.6739 0.8319 0.337 Uiso 1 1 d R U . . .
H13B H 0.7505 0.6364 0.7930 0.337 Uiso 1 1 d R U . . .
H13C H 0.8362 0.6891 0.7694 0.337 Uiso 1 1 d R U . . .
O8 O 0.7402(12) 0.5446(11) 0.9179(8) 0.152(6) Uani 0.593(3) 1 d D U P A 1
C1A C 0.7076(11) 0.6019(12) 0.9469(8) 0.081(4) Uani 0.593(3) 1 d D U P A 1
O8' O 0.2391(17) 0.8941(17) 0.0311(11) 0.152(6) Uani 0.407(3) 1 d D U P A 2
C1B C 0.1974(16) 0.9252(17) -0.0092(10) 0.081(4) Uani 0.407(3) 1 d D U P A 2
O9 O 0.6165(9) 0.4064(10) 0.9758(6) 0.118(4) Uani 0.593(3) 1 d . U P A 1
O9' O 0.3566(14) 0.7910(15) -0.0130(9) 0.118(4) Uani 0.407(3) 1 d . U P A 2

loop_
_atom_site_aniso_label
_atom_site_aniso_U_11
_atom_site_aniso_U_22
_atom_site_aniso_U_33
_atom_site_aniso_U_23
_atom_site_aniso_U_13
_atom_site_aniso_U_12
Ni1 0.0278(5) 0.0321(5) 0.0435(6) -0.0130(4) -0.0016(4) -0.0066(4)
Ni2 0.0225(5) 0.0247(5) 0.0391(5) -0.0125(4) -0.0036(4) -0.0022(4)
Ni3 0.0216(5) 0.0208(4) 0.0363(5) -0.0120(4) -0.0045(4) -0.0003(4)
Ni4 0.0198(4) 0.0187(4) 0.0357(5) -0.0120(4) -0.0055(4) 0.0015(3)
Ni5 0.0203(5) 0.0197(4) 0.0356(5) -0.0115(4) -0.0057(4) 0.0012(4)
Ni6 0.0220(5) 0.0190(4) 0.0340(5) -0.0106(4) -0.0052(4) 0.0008(4)
Ni7 0.0253(5) 0.0208(4) 0.0352(5) -0.0105(4) -0.0046(4) 0.0005(4)
Ni8 0.0283(5) 0.0224(5) 0.0366(5) -0.0109(4) -0.0024(4) -0.0009(4)
Ni9 0.0328(5) 0.0257(5) 0.0382(6) -0.0111(4) 0.0016(4) -0.0037(4)
Ni10 0.0393(6) 0.0329(5) 0.0410(6) -0.0129(5) 0.0049(5) -0.0082(4)
Ni11 0.0481(7) 0.0470(6) 0.0461(7) -0.0136(5) 0.0095(5) -0.0168(5)
Cl1 0.0380(11) 0.0459(12) 0.0538(13) -0.0143(10) 0.0009(10) -0.0094(9)
Cl2 0.0655(15) 0.0670(15) 0.0515(14) -0.0148(12) 0.0157(12) -0.0282(12)
N1 0.034(4) 0.034(3) 0.043(4) -0.014(3) -0.002(3) -0.009(3)
N2 0.028(3) 0.026(3) 0.040(4) -0.006(3) -0.001(3) -0.008(3)
N3 0.026(3) 0.029(3) 0.039(4) -0.008(3) 0.001(3) -0.005(3)
N4 0.023(3) 0.021(3) 0.043(4) -0.006(3) -0.004(3) -0.002(2)
N5 0.026(3) 0.023(3) 0.049(4) -0.014(3) 0.000(3) -0.001(3)
N6 0.027(3) 0.025(3) 0.035(3) -0.012(3) -0.002(3) -0.002(2)
N7 0.037(4) 0.030(3) 0.036(4) -0.012(3) -0.006(3) -0.005(3)
N8 0.034(4) 0.038(4) 0.039(4) -0.015(3) -0.002(3) -0.004(3)
N9 0.040(4) 0.037(4) 0.043(4) -0.004(3) 0.000(3) -0.010(3)
N10 0.045(4) 0.048(4) 0.037(4) -0.005(3) 0.004(3) -0.012(3)
N11 0.052(5) 0.048(4) 0.055(5) -0.002(4) 0.006(4) -0.022(4)
N12 0.026(3) 0.042(4) 0.050(4) -0.018(3) -0.001(3) -0.003(3)
N13 0.026(3) 0.032(3) 0.050(4) -0.015(3) -0.003(3) 0.001(3)
N14 0.026(3) 0.025(3) 0.055(4) -0.012(3) 0.001(3) 0.000(3)
N15 0.031(3) 0.022(3) 0.040(4) -0.011(3) -0.001(3) 0.004(3)
N16 0.035(4) 0.019(3) 0.053(4) -0.014(3) -0.001(3) -0.005(3)
N17 0.034(3) 0.027(3) 0.041(4) -0.012(3) -0.004(3) -0.005(3)
N18 0.036(4) 0.030(3) 0.042(4) -0.014(3) 0.000(3) -0.010(3)
N19 0.046(4) 0.030(3) 0.039(4) -0.013(3) -0.002(3) -0.008(3)
N20 0.040(4) 0.046(4) 0.049(4) -0.020(3) 0.000(3) -0.013(3)
N21 0.047(4) 0.044(4) 0.052(4) -0.023(4) 0.001(3) -0.011(3)
N22 0.050(5) 0.051(4) 0.058(5) -0.025(4) 0.011(4) -0.022(4)
N23 0.036(4) 0.042(4) 0.045(4) -0.014(3) -0.001(3) -0.003(3)
N24 0.037(4) 0.036(4) 0.040(4) -0.015(3) -0.003(3) -0.006(3)
N25 0.039(4) 0.034(3) 0.039(4) -0.015(3) -0.008(3) -0.006(3)
N26 0.031(3) 0.026(3) 0.046(4) -0.012(3) -0.006(3) -0.005(3)
N27 0.034(4) 0.032(3) 0.037(4) -0.010(3) -0.005(3) -0.008(3)
N28 0.035(3) 0.021(3) 0.043(4) -0.011(3) -0.009(3) -0.004(3)
N29 0.028(3) 0.027(3) 0.045(4) -0.007(3) -0.006(3) -0.003(3)
N30 0.029(3) 0.029(3) 0.045(4) -0.011(3) 0.000(3) 0.000(3)
N31 0.035(4) 0.037(4) 0.047(4) -0.015(3) 0.005(3) -0.003(3)
N32 0.041(4) 0.046(4) 0.045(4) -0.020(3) 0.010(3) -0.012(3)
N33 0.047(4) 0.061(5) 0.043(4) -0.019(4) 0.011(3) -0.021(4)
N34 0.036(4) 0.029(3) 0.047(4) -0.011(3) -0.007(3) -0.007(3)
N35 0.027(3) 0.033(3) 0.048(4) -0.019(3) -0.001(3) -0.008(3)
N36 0.029(3) 0.034(3) 0.044(4) -0.018(3) 0.000(3) -0.009(3)
N37 0.025(3) 0.032(3) 0.040(4) -0.011(3) -0.006(3) -0.004(3)
N38 0.026(3) 0.033(3) 0.038(4) -0.009(3) -0.007(3) -0.004(3)
N39 0.028(3) 0.031(3) 0.042(4) -0.008(3) -0.007(3) 0.001(3)
N40 0.035(4) 0.030(3) 0.050(4) -0.008(3) -0.006(3) 0.000(3)
N41 0.034(4) 0.023(3) 0.048(4) -0.009(3) -0.001(3) -0.001(3)
N42 0.041(4) 0.028(3) 0.053(4) -0.014(3) 0.008(3) -0.007(3)
N43 0.052(4) 0.034(4) 0.046(4) -0.009(3) 0.004(3) -0.015(3)
N44 0.056(5) 0.042(4) 0.055(5) -0.012(3) 0.003(4) -0.023(3)
C1 0.043(5) 0.041(5) 0.046(5) -0.017(4) 0.005(4) -0.009(4)
C2 0.054(6) 0.051(5) 0.041(5) -0.008(4) -0.004(4) -0.003(4)
C3 0.055(6) 0.054(5) 0.047(5) -0.015(4) -0.011(4) 0.001(4)
C4 0.041(5) 0.042(5) 0.051(5) -0.011(4) -0.003(4) 0.000(4)
C5 0.033(4) 0.037(4) 0.047(5) -0.017(4) -0.002(4) -0.004(3)
C6 0.035(5) 0.062(6) 0.055(6) -0.008(5) -0.013(4) 0.000(4)
C7 0.027(4) 0.056(5) 0.058(6) -0.011(5) -0.005(4) 0.001(4)
C8 0.038(5) 0.028(4) 0.047(5) -0.009(4) -0.005(4) -0.008(3)
C9 0.031(4) 0.032(4) 0.050(5) -0.014(4) -0.009(4) -0.003(3)
C10 0.035(4) 0.029(4) 0.052(5) -0.005(4) -0.002(4) -0.002(3)
C11 0.035(4) 0.029(4) 0.060(5) -0.015(4) -0.004(4) 0.008(3)
C12 0.025(4) 0.033(4) 0.050(5) -0.013(4) 0.004(3) -0.002(3)
C13 0.020(4) 0.029(4) 0.049(5) -0.016(3) -0.003(3) -0.005(3)
C14 0.023(4) 0.032(4) 0.039(4) -0.012(3) 0.000(3) -0.004(3)
C15 0.035(4) 0.031(4) 0.056(5) -0.017(4) -0.011(4) -0.007(3)
C16 0.027(4) 0.036(4) 0.047(5) -0.024(4) 0.002(3) -0.005(3)
C17 0.035(4) 0.041(4) 0.037(4) -0.016(4) 0.000(3) -0.002(4)
C18 0.026(4) 0.033(4) 0.048(5) -0.018(4) -0.005(3) -0.001(3)
C19 0.028(4) 0.043(4) 0.041(5) -0.017(4) -0.002(3) -0.001(3)
C20 0.047(5) 0.057(5) 0.051(5) -0.008(4) -0.014(4) -0.023(4)
C21 0.089(8) 0.090(8) 0.057(6) -0.008(6) -0.024(6) -0.049(6)
C22 0.082(7) 0.093(8) 0.037(5) -0.006(5) -0.014(5) -0.046(6)
C23 0.042(5) 0.046(5) 0.048(5) -0.010(4) 0.001(4) -0.010(4)
C24 0.042(5) 0.055(5) 0.041(5) -0.007(4) -0.002(4) -0.005(4)
C25 0.060(6) 0.073(7) 0.068(7) 0.012(6) -0.011(5) -0.019(5)
C26 0.072(7) 0.094(9) 0.081(8) 0.038(7) -0.025(6) -0.032(6)
C27 0.058(6) 0.080(7) 0.061(6) 0.026(6) -0.012(5) -0.018(6)
C28 0.057(6) 0.062(6) 0.048(6) -0.007(5) 0.003(5) -0.007(5)
C29 0.068(7) 0.101(9) 0.085(8) 0.029(7) -0.019(6) -0.022(7)
C30 0.070(7) 0.074(8) 0.084(8) 0.022(6) -0.008(6) -0.021(6)
C31 0.072(7) 0.056(6) 0.071(7) 0.002(5) 0.001(6) -0.023(6)
C32 0.038(5) 0.055(5) 0.054(5) -0.009(4) 0.000(4) -0.016(4)
C33 0.033(5) 0.074(7) 0.071(7) -0.008(5) -0.007(5) -0.018(5)
C34 0.026(4) 0.071(6) 0.057(6) -0.015(5) -0.011(4) -0.003(4)
C35 0.024(4) 0.053(5) 0.047(5) -0.014(4) -0.002(4) 0.004(4)
C36 0.029(4) 0.044(5) 0.047(5) -0.020(4) 0.004(4) -0.004(4)
C37 0.033(5) 0.051(5) 0.060(6) -0.015(4) -0.011(4) 0.011(4)
C38 0.037(5) 0.039(5) 0.058(5) -0.011(4) -0.007(4) 0.003(4)
C39 0.034(4) 0.033(4) 0.043(5) -0.017(4) -0.001(4) 0.006(3)
C40 0.027(4) 0.033(4) 0.051(5) -0.012(4) 0.001(4) 0.002(3)
C41 0.043(5) 0.039(5) 0.074(6) -0.025(4) 0.016(5) -0.004(4)
C42 0.045(5) 0.035(5) 0.094(7) -0.016(5) 0.010(5) 0.007(4)
C43 0.051(6) 0.027(4) 0.081(7) -0.018(4) 0.012(5) 0.004(4)
C44 0.037(4) 0.027(4) 0.046(5) -0.012(3) 0.000(4) -0.004(3)
C45 0.038(4) 0.028(4) 0.039(4) -0.012(3) -0.006(4) 0.001(3)
C46 0.050(5) 0.032(4) 0.042(5) -0.012(4) 0.004(4) -0.005(4)
C47 0.056(5) 0.031(4) 0.052(5) -0.020(4) -0.005(4) -0.008(4)
C48 0.054(5) 0.029(4) 0.052(5) -0.015(4) -0.003(4) -0.010(4)
C49 0.043(5) 0.022(4) 0.041(4) -0.004(3) -0.006(4) -0.007(3)
C50 0.041(5) 0.028(4) 0.052(5) -0.016(4) -0.004(4) 0.001(3)
C51 0.045(5) 0.050(5) 0.040(5) -0.013(4) -0.006(4) -0.019(4)
C52 0.058(6) 0.059(6) 0.054(6) -0.024(5) -0.012(5) -0.020(5)
C53 0.049(5) 0.048(5) 0.061(6) -0.017(4) -0.005(5) -0.013(4)
C54 0.040(5) 0.037(4) 0.051(5) -0.017(4) -0.004(4) -0.012(4)
C55 0.055(6) 0.038(5) 0.051(5) -0.017(4) -0.004(5) -0.014(4)
C56 0.053(6) 0.060(6) 0.068(6) -0.020(5) -0.007(5) -0.015(5)
C57 0.039(5) 0.078(7) 0.091(8) -0.022(6) -0.010(5) -0.008(5)
C58 0.051(6) 0.061(6) 0.066(6) -0.018(5) -0.004(5) -0.017(5)
C59 0.055(6) 0.047(5) 0.059(6) -0.024(5) -0.001(5) -0.017(4)
C60 0.039(6) 0.075(7) 0.116(10) -0.035(7) -0.001(6) -0.015(5)
C61 0.048(6) 0.084(8) 0.086(8) -0.029(7) 0.009(6) -0.024(6)
C62 0.051(6) 0.061(6) 0.071(7) -0.028(5) 0.005(5) -0.018(5)
C63 0.042(5) 0.050(5) 0.056(6) -0.014(4) 0.004(4) -0.015(4)
C64 0.059(6) 0.059(6) 0.055(6) -0.019(5) 0.014(5) -0.013(5)
C65 0.064(6) 0.060(6) 0.056(6) -0.029(5) 0.009(5) -0.009(5)
C66 0.057(6) 0.045(5) 0.053(5) -0.024(4) 0.000(4) -0.013(4)
C67 0.040(5) 0.041(5) 0.043(5) -0.016(4) -0.004(4) -0.006(4)
C68 0.068(6) 0.060(6) 0.060(6) -0.036(5) 0.006(5) -0.018(5)
C69 0.057(6) 0.046(5) 0.060(6) -0.027(4) 0.003(5) -0.022(4)
C70 0.039(5) 0.039(4) 0.048(5) -0.017(4) -0.010(4) -0.005(4)
C71 0.036(4) 0.030(4) 0.040(4) -0.012(3) -0.005(4) -0.006(3)
C72 0.039(5) 0.063(6) 0.041(5) -0.021(4) -0.001(4) -0.022(4)
C73 0.049(5) 0.060(6) 0.052(5) -0.028(4) -0.019(4) -0.009(4)
C74 0.037(4) 0.043(5) 0.050(5) -0.020(4) -0.007(4) -0.014(4)
C75 0.034(4) 0.026(4) 0.053(5) -0.013(4) -0.012(4) -0.002(3)
C76 0.029(4) 0.022(4) 0.043(5) -0.009(3) -0.006(3) -0.007(3)
C77 0.040(5) 0.031(4) 0.043(5) -0.008(3) -0.012(4) -0.007(3)
C78 0.038(5) 0.035(4) 0.059(6) -0.010(4) -0.017(4) -0.004(4)
C79 0.033(4) 0.040(4) 0.053(5) -0.010(4) -0.009(4) -0.008(4)
C80 0.034(4) 0.025(4) 0.047(5) -0.013(3) -0.004(4) -0.005(3)
C81 0.030(4) 0.035(4) 0.048(5) -0.015(4) -0.006(4) -0.005(3)
C82 0.038(5) 0.033(4) 0.058(5) -0.012(4) -0.009(4) -0.003(4)
C83 0.039(5) 0.042(5) 0.058(5) -0.022(4) -0.008(4) 0.010(4)
C84 0.026(4) 0.041(5) 0.057(5) -0.023(4) -0.006(4) 0.006(3)
C85 0.031(4) 0.042(5) 0.050(5) -0.019(4) -0.006(4) -0.007(4)
C86 0.034(4) 0.043(5) 0.053(5) -0.020(4) 0.000(4) 0.000(4)
C87 0.052(5) 0.045(5) 0.054(6) -0.020(4) -0.006(4) -0.002(4)
C88 0.065(6) 0.057(6) 0.062(6) -0.035(5) 0.001(5) 0.000(5)
C89 0.043(5) 0.058(6) 0.057(6) -0.028(5) 0.004(4) 0.001(4)
C90 0.040(5) 0.052(5) 0.050(5) -0.025(4) 0.007(4) -0.010(4)
C91 0.058(6) 0.086(7) 0.044(5) -0.035(5) 0.005(5) -0.002(5)
C92 0.053(6) 0.089(8) 0.051(6) -0.022(6) 0.009(5) -0.019(5)
C93 0.056(6) 0.078(7) 0.056(6) -0.027(5) 0.010(5) -0.024(5)
C94 0.043(5) 0.039(5) 0.054(5) -0.010(4) -0.008(4) -0.009(4)
C95 0.069(6) 0.033(5) 0.063(6) -0.013(4) -0.014(5) -0.006(4)
C96 0.056(6) 0.038(5) 0.066(6) -0.025(4) -0.003(5) -0.007(4)
C97 0.034(4) 0.041(5) 0.055(5) -0.018(4) -0.005(4) -0.011(4)
C98 0.033(4) 0.027(4) 0.051(5) -0.016(4) -0.007(4) -0.006(3)
C99 0.039(4) 0.035(4) 0.053(5) -0.019(4) -0.006(4) -0.006(4)
C100 0.032(4) 0.040(4) 0.048(5) -0.022(4) -0.002(4) -0.007(3)
C101 0.025(4) 0.034(4) 0.044(5) -0.015(4) -0.004(3) -0.004(3)
C102 0.025(4) 0.038(4) 0.046(5) -0.023(4) -0.005(3) 0.000(3)
C103 0.027(4) 0.031(4) 0.053(5) -0.015(4) -0.007(4) -0.008(3)
C104 0.032(4) 0.042(5) 0.057(5) -0.024(4) -0.017(4) 0.001(4)
C105 0.042(5) 0.044(5) 0.046(5) -0.016(4) -0.012(4) -0.009(4)
C106 0.026(4) 0.035(4) 0.036(4) -0.012(3) 0.001(3) 0.000(3)
C107 0.030(4) 0.035(4) 0.037(4) -0.014(4) -0.003(3) 0.000(3)
C108 0.031(4) 0.041(5) 0.061(6) -0.009(4) -0.012(4) -0.003(4)
C109 0.045(5) 0.040(5) 0.067(6) -0.006(4) -0.025(5) 0.004(4)
C110 0.042(5) 0.041(5) 0.050(5) -0.004(4) -0.014(4) 0.002(4)
C111 0.031(4) 0.029(4) 0.050(5) -0.011(4) -0.001(4) 0.004(3)
C112 0.049(5) 0.031(4) 0.035(4) -0.005(3) -0.009(4) 0.003(4)
C113 0.037(5) 0.041(5) 0.074(6) -0.009(4) -0.004(4) 0.000(4)
C114 0.050(5) 0.029(4) 0.064(6) 0.005(4) -0.005(5) -0.001(4)
C115 0.054(6) 0.032(4) 0.057(6) -0.002(4) 0.002(5) -0.004(4)
C116 0.046(5) 0.033(4) 0.040(5) -0.009(4) 0.007(4) -0.004(4)
C117 0.051(5) 0.037(4) 0.043(5) -0.013(4) -0.001(4) -0.003(4)
C118 0.059(6) 0.038(5) 0.047(5) -0.014(4) 0.000(4) 0.000(4)
C119 0.062(6) 0.041(5) 0.065(6) -0.024(4) 0.004(5) -0.008(4)
C120 0.066(6) 0.039(5) 0.052(5) -0.016(4) 0.003(5) -0.014(4)
C121 0.053(5) 0.041(5) 0.044(5) -0.005(4) -0.001(4) -0.011(4)
C122 0.084(8) 0.043(5) 0.083(7) -0.028(5) 0.003(6) -0.019(5)
C123 0.074(7) 0.058(6) 0.088(8) -0.030(6) 0.002(6) -0.033(5)
C124 0.065(6) 0.060(6) 0.060(6) -0.011(5) 0.001(5) -0.028(5)
Cl3 0.060(4) 0.081(3) 0.095(4) -0.050(3) -0.016(3) 0.006(2)
Cl4 0.098(4) 0.081(3) 0.194(6) -0.038(3) -0.009(4) 0.002(3)
Cl3' 0.060(4) 0.081(3) 0.095(4) -0.050(3) -0.016(3) 0.006(2)
Cl4' 0.098(4) 0.081(3) 0.194(6) -0.038(3) -0.009(4) 0.002(3)
O1 0.246(13) 0.142(9) 0.296(14) -0.088(10) -0.130(11) 0.053(9)
O2 0.123(8) 0.259(12) 0.108(7) -0.073(8) -0.051(6) 0.045(8)
C125 0.096(9) 0.114(10) 0.116(10) -0.016(8) -0.018(8) -0.001(8)
O3 0.151(9) 0.236(12) 0.223(11) -0.153(10) -0.096(8) 0.101(9)
C126 0.115(10) 0.104(9) 0.090(8) -0.028(7) -0.011(8) -0.004(8)
O4 0.160(9) 0.100(7) 0.219(11) -0.048(7) -0.084(8) -0.003(7)
C127 0.170(14) 0.170(14) 0.167(13) -0.076(11) -0.076(11) 0.011(11)
O5 0.143(9) 0.242(13) 0.168(10) -0.093(10) -0.040(8) -0.027(9)
C128 0.38(3) 0.38(3) 0.35(3) -0.104(19) -0.113(19) 0.002(19)
O6 0.262(13) 0.151(10) 0.202(11) -0.102(9) -0.081(10) 0.002(9)
C129 0.166(14) 0.224(17) 0.194(16) -0.045(13) -0.075(13) -0.024(13)
O7 0.176(9) 0.148(9) 0.128(8) -0.063(7) -0.078(7) 0.054(7)
C130 0.216(18) 0.259(19) 0.238(18) -0.122(15) -0.059(14) -0.030(15)
O8 0.138(10) 0.156(10) 0.161(11) -0.039(9) -0.036(9) -0.022(9)
C1A 0.069(8) 0.097(9) 0.092(9) -0.052(8) -0.020(7) 0.007(7)
O8' 0.138(10) 0.156(10) 0.161(11) -0.039(9) -0.036(9) -0.022(9)
C1B 0.069(8) 0.097(9) 0.092(9) -0.052(8) -0.020(7) 0.007(7)
O9 0.098(8) 0.138(9) 0.129(9) -0.050(7) -0.035(7) 0.007(7)
O9' 0.098(8) 0.138(9) 0.129(9) -0.050(7) -0.035(7) 0.007(7)

loop_
_atom_type_symbol
_atom_type_description
_atom_type_scat_dispersion_real
_atom_type_scat_dispersion_imag
_atom_type_scat_source
C C 0.0033 0.0016 'International Tables Vol C Tables 4.2.6.8 and 6.1.1.4'
H H 0.0000 0.0000 'International Tables Vol C Tables 4.2.6.8 and 6.1.1.4'
N N 0.0061 0.0033 'International Tables Vol C Tables 4.2.6.8 and 6.1.1.4'
O O 0.0106 0.0060 'International Tables Vol C Tables 4.2.6.8 and 6.1.1.4'
Cl Cl 0.1484 0.1585 'International Tables Vol C Tables 4.2.6.8 and 6.1.1.4'
Ni Ni 0.3393 1.1124 'International Tables Vol C Tables 4.2.6.8 and 6.1.1.4'

loop_
_geom_angle_atom_site_label_1
_geom_angle_atom_site_label_2
_geom_angle_atom_site_label_3
_geom_angle
N23 Ni1 N12 89.6(2)
N23 Ni1 N1 87.3(2)
N12 Ni1 N1 167.2(2)
N23 Ni1 N34 168.5(2)
N12 Ni1 N34 90.9(2)
N1 Ni1 N34 89.8(2)
N23 Ni1 Ni2 85.37(17)
N12 Ni1 Ni2 83.49(17)
N1 Ni1 Ni2 83.92(17)
N34 Ni1 Ni2 83.29(16)
N23 Ni1 Cl1 95.54(18)
N12 Ni1 Cl1 96.55(17)
N1 Ni1 Cl1 96.07(17)
N34 Ni1 Cl1 95.79(17)
Ni2 Ni1 Cl1 179.09(7)
N13 Ni2 N2 171.4(2)
N13 Ni2 N24 90.2(2)
N2 Ni2 N24 89.2(2)
N13 Ni2 N35 91.1(2)
N2 Ni2 N35 88.3(2)
N24 Ni2 N35 172.2(2)
N13 Ni2 Ni3 85.57(17)
N2 Ni2 Ni3 85.88(16)
N24 Ni2 Ni3 87.29(17)
N35 Ni2 Ni3 85.10(17)
N13 Ni2 Ni1 94.79(17)
N2 Ni2 Ni1 93.76(16)
N24 Ni2 Ni1 92.67(17)
N35 Ni2 Ni1 94.93(17)
Ni3 Ni2 Ni1 179.64(6)
N14 Ni3 N3 176.4(3)
N14 Ni3 N25 90.1(3)
N3 Ni3 N25 89.9(3)
N14 Ni3 N36 90.3(3)
N3 Ni3 N36 89.5(3)
N25 Ni3 N36 176.2(3)
N14 Ni3 Ni4 88.30(18)
N3 Ni3 Ni4 88.06(17)
N25 Ni3 Ni4 88.68(18)
N36 Ni3 Ni4 87.55(18)
N14 Ni3 Ni2 92.08(18)
N3 Ni3 Ni2 91.56(17)
N25 Ni3 Ni2 90.95(18)
N36 Ni3 Ni2 92.81(18)
Ni4 Ni3 Ni2 179.47(5)
N4 Ni4 N37 88.9(2)
N4 Ni4 N26 90.8(2)
N37 Ni4 N26 178.7(2)
N4 Ni4 N15 178.7(3)
N37 Ni4 N15 90.5(2)
N26 Ni4 N15 89.7(2)
N4 Ni4 Ni5 89.06(17)
N37 Ni4 Ni5 88.96(18)
N26 Ni4 Ni5 89.72(18)
N15 Ni4 Ni5 89.72(17)
N4 Ni4 Ni3 90.59(17)
N37 Ni4 Ni3 91.16(17)
N26 Ni4 Ni3 90.16(18)
N15 Ni4 Ni3 90.62(17)
Ni5 Ni4 Ni3 179.63(6)
N5 Ni5 N27 91.0(3)
N5 Ni5 N38 89.5(3)
N27 Ni5 N38 179.5(3)
N5 Ni5 N16 178.8(3)
N27 Ni5 N16 90.2(3)
N38 Ni5 N16 89.3(3)
N5 Ni5 Ni6 88.58(18)
N27 Ni5 Ni6 89.74(18)
N38 Ni5 Ni6 90.14(17)
N16 Ni5 Ni6 91.38(18)
N5 Ni5 Ni4 90.47(18)
N27 Ni5 Ni4 89.73(18)
N38 Ni5 Ni4 90.40(17)
N16 Ni5 Ni4 89.59(18)
Ni6 Ni5 Ni4 178.90(5)
N39 Ni6 N6 88.5(2)
N39 Ni6 N17 90.6(3)
N6 Ni6 N17 179.1(3)
N39 Ni6 N28 179.7(2)
N6 Ni6 N28 91.2(2)
N17 Ni6 N28 89.7(2)
N39 Ni6 Ni5 89.82(18)
N6 Ni6 Ni5 91.63(17)
N17 Ni6 Ni5 88.51(17)
N28 Ni6 Ni5 90.09(18)
N39 Ni6 Ni7 90.38(18)
N6 Ni6 Ni7 88.57(17)
N17 Ni6 Ni7 91.29(17)
N28 Ni6 Ni7 89.71(18)
Ni5 Ni6 Ni7 179.72(6)
N29 Ni7 N18 90.8(3)
N29 Ni7 N40 179.0(3)
N18 Ni7 N40 90.2(3)
N29 Ni7 N7 89.4(3)
N18 Ni7 N7 179.7(3)
N40 Ni7 N7 89.5(3)
N29 Ni7 Ni6 90.17(18)
N18 Ni7 Ni6 88.40(18)
N40 Ni7 Ni6 89.66(19)
N7 Ni7 Ni6 91.50(18)
N29 Ni7 Ni8 89.14(18)
N18 Ni7 Ni8 89.95(18)
N40 Ni7 Ni8 91.07(19)
N7 Ni7 Ni8 90.16(18)
Ni6 Ni7 Ni8 178.20(5)
N8 Ni8 N19 178.6(3)
N8 Ni8 N41 89.3(3)
N19 Ni8 N41 91.6(3)
N8 Ni8 N30 89.8(3)
N19 Ni8 N30 89.4(3)
N41 Ni8 N30 178.5(2)
N8 Ni8 Ni7 89.73(18)
N19 Ni8 Ni7 89.23(18)
N41 Ni8 Ni7 88.37(18)
N30 Ni8 Ni7 90.50(18)
N8 Ni8 Ni9 90.73(18)
N19 Ni8 Ni9 90.31(18)
N41 Ni8 Ni9 91.59(18)
N30 Ni8 Ni9 89.55(18)
Ni7 Ni8 Ni9 179.54(6)
N9 Ni9 N20 176.4(3)
N9 Ni9 N42 89.8(3)
N20 Ni9 N42 91.3(3)
N9 Ni9 N31 90.3(3)
N20 Ni9 N31 88.4(3)
N42 Ni9 N31 176.9(3)
N9 Ni9 Ni8 88.15(18)
N20 Ni9 Ni8 88.5(2)
N42 Ni9 Ni8 87.39(18)
N31 Ni9 Ni8 89.51(19)
N9 Ni9 Ni10 92.69(19)
N20 Ni9 Ni10 90.7(2)
N42 Ni9 Ni10 91.20(18)
N31 Ni9 Ni10 91.88(19)
Ni8 Ni9 Ni10 178.36(5)
N10 Ni10 N43 90.0(3)
N10 Ni10 N21 172.2(3)
N43 Ni10 N21 90.8(3)
N10 Ni10 N32 90.5(3)
N43 Ni10 N32 172.1(3)
N21 Ni10 N32 87.7(3)
N10 Ni10 Ni9 85.26(18)
N43 Ni10 Ni9 86.37(18)
N21 Ni10 Ni9 87.00(19)
N32 Ni10 Ni9 85.80(18)
N10 Ni10 Ni11 94.53(18)
N43 Ni10 Ni11 93.29(18)
N21 Ni10 Ni11 93.21(19)
N32 Ni10 Ni11 94.55(18)
Ni9 Ni10 Ni11 179.60(7)
N33 Ni11 N11 89.8(3)
N33 Ni11 N22 89.8(3)
N11 Ni11 N22 168.1(3)
N33 Ni11 N44 167.6(3)
N11 Ni11 N44 89.6(3)
N22 Ni11 N44 88.2(3)
N33 Ni11 Ni10 83.42(18)
N11 Ni11 Ni10 83.49(18)
N22 Ni11 Ni10 84.64(18)
N44 Ni11 Ni10 84.16(18)
N33 Ni11 Cl2 96.30(19)
N11 Ni11 Cl2 95.87(19)
N22 Ni11 Cl2 96.00(19)
N44 Ni11 Cl2 96.13(18)
Ni10 Ni11 Cl2 179.31(9)
C1 N1 C5 117.2(7)
C1 N1 Ni1 119.9(5)
C5 N1 Ni1 122.8(5)
C8 N2 C5 119.9(6)
C8 N2 Ni2 120.8(5)
C5 N2 Ni2 118.3(5)
C8 N3 C9 123.3(6)
C8 N3 Ni3 118.4(5)
C9 N3 Ni3 118.3(5)
C9 N4 C13 120.6(6)
C9 N4 Ni4 119.1(5)
C13 N4 Ni4 120.1(5)
C13 N5 C14 122.9(6)
C13 N5 Ni5 118.3(5)
C14 N5 Ni5 118.6(4)
C14 N6 C18 121.4(6)
C14 N6 Ni6 118.0(5)
C18 N6 Ni6 120.5(4)
C19 N7 C18 124.6(6)
C19 N7 Ni7 117.6(5)
C18 N7 Ni7 117.6(5)
C23 N8 C19 121.0(6)
C23 N8 Ni8 119.3(5)
C19 N8 Ni8 119.6(5)
C24 N9 C23 123.8(7)
C24 N9 Ni9 116.1(5)
C23 N9 Ni9 120.0(5)
C24 N10 C28 120.0(8)
C24 N10 Ni10 121.4(6)
C28 N10 Ni10 117.7(6)
C31 N11 C28 117.7(9)
C31 N11 Ni11 118.7(7)
C28 N11 Ni11 123.4(6)
C32 N12 C36 116.8(7)
C32 N12 Ni1 119.1(6)
C36 N12 Ni1 123.8(5)
C39 N13 C36 119.8(7)
C39 N13 Ni2 121.7(5)
C36 N13 Ni2 118.2(5)
C39 N14 C40 123.5(6)
C39 N14 Ni3 117.7(5)
C40 N14 Ni3 118.8(5)
C44 N15 C40 121.9(6)
C44 N15 Ni4 119.9(5)
C40 N15 Ni4 118.1(5)
C45 N16 C44 123.9(6)
C45 N16 Ni5 117.2(5)
C44 N16 Ni5 118.9(4)
C49 N17 C45 121.8(6)
C49 N17 Ni6 117.6(5)
C45 N17 Ni6 120.6(5)
C49 N18 C50 122.8(6)
C49 N18 Ni7 120.1(5)
C50 N18 Ni7 117.0(5)
C54 N19 C50 121.3(7)
C54 N19 Ni8 118.7(5)
C50 N19 Ni8 119.8(5)
C55 N20 C54 123.3(7)
C55 N20 Ni9 116.8(5)
C54 N20 Ni9 119.7(5)
C55 N21 C59 120.0(8)
C55 N21 Ni10 119.9(6)
C59 N21 Ni10 118.9(6)
C59 N22 C62 116.0(9)
C59 N22 Ni11 123.4(6)
C62 N22 Ni11 120.5(7)
C63 N23 C67 117.4(7)
C63 N23 Ni1 120.8(5)
C67 N23 Ni1 121.6(5)
C70 N24 C67 120.3(6)
C70 N24 Ni2 119.6(5)
C67 N24 Ni2 119.7(5)
C70 N25 C71 122.2(6)
C70 N25 Ni3 118.5(5)
C71 N25 Ni3 119.2(5)
C75 N26 C71 121.1(6)
C75 N26 Ni4 119.1(5)
C71 N26 Ni4 119.8(5)
C75 N27 C76 123.1(6)
C75 N27 Ni5 117.4(5)
C76 N27 Ni5 119.4(5)
C76 N28 C80 121.1(6)
C76 N28 Ni6 119.5(5)
C80 N28 Ni6 119.2(5)
C81 N29 C80 121.9(6)
C81 N29 Ni7 120.2(5)
C80 N29 Ni7 117.7(5)
C85 N30 C81 121.3(6)
C85 N30 Ni8 120.1(5)
C81 N30 Ni8 118.5(5)
C86 N31 C85 123.0(7)
C86 N31 Ni9 118.5(5)
C85 N31 Ni9 118.5(5)
C86 N32 C90 119.4(7)
C86 N32 Ni10 122.1(5)
C90 N32 Ni10 118.1(5)
C93 N33 C90 117.8(8)
C93 N33 Ni11 118.9(6)
C90 N33 Ni11 123.1(5)
C94 N34 C98 117.6(6)
C94 N34 Ni1 118.7(5)
C98 N34 Ni1 123.7(5)
C101 N35 C98 120.6(6)
C101 N35 Ni2 121.2(5)
C98 N35 Ni2 117.0(5)
C102 N36 C101 123.7(6)
C102 N36 Ni3 120.6(5)
C101 N36 Ni3 115.4(5)
C102 N37 C106 121.1(6)
C102 N37 Ni4 118.2(5)
C106 N37 Ni4 120.5(5)
C107 N38 C106 123.7(6)
C107 N38 Ni5 119.6(5)
C106 N38 Ni5 116.3(5)
C107 N39 C111 120.9(6)
C107 N39 Ni6 120.2(5)
C111 N39 Ni6 118.9(5)
C112 N40 C111 124.1(6)
C112 N40 Ni7 117.6(5)
C111 N40 Ni7 118.2(5)
C112 N41 C116 121.1(6)
C112 N41 Ni8 120.8(5)
C116 N41 Ni8 118.0(5)
C117 N42 C116 121.8(6)
C117 N42 Ni9 118.8(5)
C116 N42 Ni9 119.4(5)
C117 N43 C121 119.1(7)
C117 N43 Ni10 121.1(5)
C121 N43 Ni10 119.5(5)
C124 N44 C121 117.1(8)
C124 N44 Ni11 120.2(6)
C121 N44 Ni11 122.4(5)
N1 C1 C2 124.5(7)
C3 C2 C1 118.4(8)
C2 C3 C4 119.4(8)
C3 C4 C5 119.1(8)
C3 C4 C6 124.5(8)
C5 C4 C6 116.4(8)
N2 C5 N1 115.9(7)
N2 C5 C4 122.7(7)
N1 C5 C4 121.4(7)
C7 C6 C4 121.0(8)
C6 C7 C8 120.1(7)
N2 C8 N3 115.9(7)
N2 C8 C7 119.8(7)
N3 C8 C7 123.9(7)
N4 C9 C10 120.8(7)
N4 C9 N3 115.1(6)
C10 C9 N3 123.7(7)
C9 C10 C11 118.3(7)
C12 C11 C10 121.1(7)
C11 C12 C13 119.9(7)
N5 C13 N4 115.0(6)
N5 C13 C12 125.8(7)
N4 C13 C12 119.2(6)
N6 C14 N5 114.8(6)
N6 C14 C15 119.3(7)
N5 C14 C15 125.8(6)
C16 C15 C14 118.6(7)
C15 C16 C17 122.3(7)
C16 C17 C18 118.6(7)
N6 C18 N7 115.5(6)
N6 C18 C17 119.4(6)
N7 C18 C17 124.9(7)
N7 C19 C20 126.6(7)
N7 C19 N8 114.8(6)
C20 C19 N8 118.5(7)
C21 C20 C19 119.6(8)
C20 C21 C22 121.9(9)
C23 C22 C21 118.3(9)
N8 C23 C22 120.2(7)
N8 C23 N9 114.5(7)
C22 C23 N9 125.2(8)
N10 C24 N9 116.9(8)
N10 C24 C25 119.9(8)
N9 C24 C25 123.0(8)
C26 C25 C24 121.0(9)
C25 C26 C27 119.6(10)
C29 C27 C28 118.1(9)
C29 C27 C26 124.5(10)
C28 C27 C26 117.3(9)
N11 C28 N10 115.9(9)
N11 C28 C27 121.9(9)
N10 C28 C27 122.2(8)
C30 C29 C27 119.4(11)
C29 C30 C31 119.2(10)
N11 C31 C30 123.6(10)
N12 C32 C33 123.5(8)
C34 C33 C32 120.3(8)
C33 C34 C35 118.2(8)
C34 C35 C36 118.9(8)
C34 C35 C37 123.6(8)
C36 C35 C37 117.6(7)
N13 C36 N12 115.8(7)
N13 C36 C35 121.9(7)
N12 C36 C35 122.3(7)
C38 C37 C35 120.7(8)
C37 C38 C39 119.1(8)
N13 C39 N14 115.9(7)
N13 C39 C38 120.8(7)
N14 C39 C38 123.0(7)
N15 C40 C41 119.5(7)
N15 C40 N14 116.0(6)
C41 C40 N14 124.4(7)
C40 C41 C42 118.6(8)
C43 C42 C41 121.9(8)
C42 C43 C44 118.5(8)
N15 C44 N16 114.9(6)
N15 C44 C43 119.4(7)
N16 C44 C43 125.6(7)
N17 C45 N16 115.0(6)
N17 C45 C46 118.9(7)
N16 C45 C46 126.0(7)
C47 C46 C45 119.2(7)
C48 C47 C46 121.3(7)
C47 C48 C49 119.1(7)
N17 C49 N18 115.2(6)
N17 C49 C48 119.5(7)
N18 C49 C48 125.1(6)
N19 C50 N18 115.0(7)
N19 C50 C51 120.1(7)
N18 C50 C51 124.7(7)
C52 C51 C50 118.5(8)
C51 C52 C53 120.3(8)
C54 C53 C52 120.6(8)
N19 C54 C53 118.9(7)
N19 C54 N20 115.9(7)
C53 C54 N20 125.1(7)
N21 C55 N20 116.3(8)
N21 C55 C56 121.6(8)
N20 C55 C56 121.8(8)
C57 C56 C55 118.6(9)
C56 C57 C58 120.1(10)
C59 C58 C60 117.0(10)
C59 C58 C57 118.5(9)
C60 C58 C57 124.5(10)
N22 C59 N21 115.7(9)
N22 C59 C58 123.4(8)
N21 C59 C58 120.9(8)
C61 C60 C58 120.5(11)
C60 C61 C62 118.6(10)
N22 C62 C61 124.5(10)
N23 C63 C64 124.8(8)
C65 C64 C63 118.0(8)
C64 C65 C66 120.2(8)
C68 C66 C65 125.3(8)
C68 C66 C67 116.6(8)
C65 C66 C67 118.0(8)
N24 C67 N23 116.4(7)
N24 C67 C66 122.0(7)
N23 C67 C66 121.6(7)
C69 C68 C66 120.4(8)
C68 C69 C70 120.9(8)
N24 C70 N25 116.8(6)
N24 C70 C69 119.7(7)
N25 C70 C69 123.3(7)
N26 C71 C72 120.8(7)
N26 C71 N25 114.7(6)
C72 C71 N25 124.4(7)
C73 C72 C71 117.4(7)
C74 C73 C72 122.5(7)
C73 C74 C75 119.5(7)
N27 C75 N26 115.7(6)
N27 C75 C74 126.1(7)
N26 C75 C74 118.2(7)
N28 C76 C77 120.4(7)
N28 C76 N27 114.7(6)
C77 C76 N27 124.8(7)
C76 C77 C78 118.6(7)
C79 C78 C77 120.9(8)
C78 C79 C80 119.6(7)
N28 C80 C79 119.1(7)
N28 C80 N29 114.4(6)
C79 C80 N29 126.3(7)
N29 C81 N30 114.6(6)
N29 C81 C82 126.4(7)
N30 C81 C82 118.8(7)
C83 C82 C81 119.2(8)
C84 C83 C82 121.3(8)
C83 C84 C85 120.4(7)
N30 C85 N31 115.0(7)
N30 C85 C84 118.6(7)
N31 C85 C84 126.3(7)
N32 C86 N31 115.2(7)
N32 C86 C87 120.7(7)
N31 C86 C87 123.8(7)
C88 C87 C86 119.5(8)
C87 C88 C89 120.8(8)
C90 C89 C91 118.5(9)
C90 C89 C88 117.0(8)
C91 C89 C88 124.4(8)
N32 C90 N33 115.6(7)
N32 C90 C89 122.6(8)
N33 C90 C89 121.7(8)
C92 C91 C89 118.9(9)
C91 C92 C93 120.2(9)
N33 C93 C92 122.9(9)
N34 C94 C95 123.1(8)
C96 C95 C94 119.8(8)
C95 C96 C97 119.3(8)
C96 C97 C99 124.0(7)
C96 C97 C98 118.4(7)
C99 C97 C98 117.5(7)
N35 C98 N34 116.5(6)
N35 C98 C97 121.7(7)
N34 C98 C97 121.8(7)
C100 C99 C97 120.2(7)
C99 C100 C101 119.5(7)
N35 C101 N36 116.4(6)
N35 C101 C100 120.4(7)
N36 C101 C100 123.0(7)
N37 C102 N36 115.4(6)
N37 C102 C103 119.1(7)
N36 C102 C103 125.4(7)
C104 C103 C102 119.6(7)
C105 C104 C103 121.6(7)
C104 C105 C106 119.4(7)
N37 C106 N38 114.7(6)
N37 C106 C105 119.1(6)
N38 C106 C105 126.2(7)
N39 C107 C108 120.0(7)
N39 C107 N38 114.1(6)
C108 C107 N38 125.8(7)
C107 C108 C109 118.8(7)
C108 C109 C110 121.5(8)
C111 C110 C109 118.9(8)
C110 C111 N39 119.5(7)
C110 C111 N40 125.9(7)
N39 C111 N40 114.5(7)
N41 C112 N40 115.3(7)
N41 C112 C113 119.9(7)
N40 C112 C113 124.8(7)
C114 C113 C112 118.0(8)
C115 C114 C113 122.4(8)
C114 C115 C116 118.6(7)
N41 C116 C115 119.7(7)
N41 C116 N42 115.2(7)
C115 C116 N42 124.8(7)
N43 C117 N42 115.6(7)
N43 C117 C118 120.8(7)
N42 C117 C118 123.4(7)
C119 C118 C117 119.5(8)
C118 C119 C120 121.3(8)
C122 C120 C119 124.8(8)
C122 C120 C121 118.8(8)
C119 C120 C121 116.4(8)
N43 C121 N44 115.5(7)
N43 C121 C120 122.9(7)
N44 C121 C120 121.6(7)
C123 C122 C120 119.8(9)
C122 C123 C124 118.7(8)
N44 C124 C123 123.8(9)

loop_
_geom_bond_atom_site_label_1
_geom_bond_atom_site_label_2
_geom_bond_distance
Ni1 N23 2.131(6)
Ni1 N12 2.135(6)
Ni1 N1 2.139(6)
Ni1 N34 2.150(6)
Ni1 Ni2 2.3261(13)
Ni1 Cl1 2.372(2)
Ni2 N13 2.013(6)
Ni2 N2 2.023(6)
Ni2 N24 2.026(6)
Ni2 N35 2.034(6)
Ni2 Ni3 2.3018(12)
Ni3 N14 1.900(6)
Ni3 N3 1.902(6)
Ni3 N25 1.907(6)
Ni3 N36 1.908(6)
Ni3 Ni4 2.2735(12)
Ni4 N4 1.901(5)
Ni4 N37 1.906(6)
Ni4 N26 1.908(6)
Ni4 N15 1.921(5)
Ni4 Ni5 2.2400(12)
Ni5 N5 1.896(5)
Ni5 N27 1.899(6)
Ni5 N38 1.901(6)
Ni5 N16 1.904(6)
Ni5 Ni6 2.2296(12)
Ni6 N39 1.918(6)
Ni6 N6 1.920(5)
Ni6 N17 1.924(6)
Ni6 N28 1.924(6)
Ni6 Ni7 2.2312(12)
Ni7 N29 1.886(6)
Ni7 N18 1.888(6)
Ni7 N40 1.892(6)
Ni7 N7 1.900(6)
Ni7 Ni8 2.2401(12)
Ni8 N8 1.902(6)
Ni8 N19 1.906(6)
Ni8 N41 1.911(6)
Ni8 N30 1.920(6)
Ni8 Ni9 2.2707(13)
Ni9 N9 1.889(7)
Ni9 N20 1.905(7)
Ni9 N42 1.905(6)
Ni9 N31 1.906(6)
Ni9 Ni10 2.2993(13)
Ni10 N10 2.007(7)
Ni10 N43 2.010(6)
Ni10 N21 2.015(7)
Ni10 N32 2.015(6)
Ni10 Ni11 2.3302(14)
Ni11 N33 2.118(7)
Ni11 N11 2.125(8)
Ni11 N22 2.133(8)
Ni11 N44 2.134(7)
Ni11 Cl2 2.356(2)
N1 C1 1.333(10)
N1 C5 1.374(9)
N2 C8 1.349(9)
N2 C5 1.359(9)
N3 C8 1.355(9)
N3 C9 1.394(9)
N4 C9 1.368(9)
N4 C13 1.380(9)
N5 C13 1.376(9)
N5 C14 1.398(9)
N6 C14 1.369(8)
N6 C18 1.369(9)
N7 C19 1.373(9)
N7 C18 1.375(9)
N8 C23 1.370(10)
N8 C19 1.397(9)
N9 C24 1.369(10)
N9 C23 1.396(10)
N10 C24 1.332(10)
N10 C28 1.374(11)
N11 C31 1.321(11)
N11 C28 1.372(11)
N12 C32 1.341(9)
N12 C36 1.369(10)
N13 C39 1.342(9)
N13 C36 1.367(9)
N14 C39 1.367(9)
N14 C40 1.384(9)
N15 C44 1.360(9)
N15 C40 1.372(9)
N16 C45 1.381(9)
N16 C44 1.384(9)
N17 C49 1.368(9)
N17 C45 1.373(9)
N18 C49 1.374(9)
N18 C50 1.384(9)
N19 C54 1.368(9)
N19 C50 1.369(9)
N20 C55 1.378(10)
N20 C54 1.378(10)
N21 C55 1.329(10)
N21 C59 1.376(10)
N22 C59 1.347(11)
N22 C62 1.355(11)
N23 C63 1.331(10)
N23 C67 1.372(9)
N24 C70 1.342(9)
N24 C67 1.353(9)
N25 C70 1.377(9)
N25 C71 1.388(9)
N26 C75 1.375(9)
N26 C71 1.379(9)
N27 C75 1.366(9)
N27 C76 1.396(9)
N28 C76 1.356(9)
N28 C80 1.382(9)
N29 C81 1.379(9)
N29 C80 1.392(9)
N30 C85 1.378(9)
N30 C81 1.381(9)
N31 C86 1.371(10)
N31 C85 1.383(10)
N32 C86 1.342(10)
N32 C90 1.361(10)
N33 C93 1.338(10)
N33 C90 1.391(10)
N34 C94 1.342(9)
N34 C98 1.369(9)
N35 C101 1.341(9)
N35 C98 1.355(9)
N36 C102 1.379(9)
N36 C101 1.380(9)
N37 C102 1.375(9)
N37 C106 1.375(9)
N38 C107 1.381(9)
N38 C106 1.386(9)
N39 C107 1.377(9)
N39 C111 1.384(9)
N40 C112 1.379(9)
N40 C111 1.386(9)
N41 C112 1.363(9)
N41 C116 1.373(9)
N42 C117 1.367(9)
N42 C116 1.393(10)
N43 C117 1.346(10)
N43 C121 1.360(10)
N44 C124 1.355(10)
N44 C121 1.370(10)
C1 C2 1.397(12)
C2 C3 1.371(11)
C3 C4 1.395(11)
C4 C5 1.411(11)
C4 C6 1.416(11)
C6 C7 1.350(11)
C7 C8 1.431(11)
C9 C10 1.384(10)
C10 C11 1.398(10)
C11 C12 1.362(10)
C12 C13 1.400(10)
C14 C15 1.403(10)
C15 C16 1.365(10)
C16 C17 1.369(10)
C17 C18 1.400(10)
C19 C20 1.381(11)
C20 C21 1.371(12)
C21 C22 1.383(12)
C22 C23 1.379(12)
C24 C25 1.419(13)
C25 C26 1.354(13)
C26 C27 1.416(13)
C27 C29 1.393(13)
C27 C28 1.397(13)
C29 C30 1.367(14)
C30 C31 1.379(14)
C32 C33 1.376(12)
C33 C34 1.366(12)
C34 C35 1.397(11)
C35 C36 1.399(11)
C35 C37 1.411(11)
C37 C38 1.360(11)
C38 C39 1.428(11)
C40 C41 1.380(10)
C41 C42 1.383(11)
C42 C43 1.376(11)
C43 C44 1.393(10)
C45 C46 1.395(10)
C46 C47 1.388(10)
C47 C48 1.366(11)
C48 C49 1.396(10)
C50 C51 1.397(11)
C51 C52 1.375(11)
C52 C53 1.387(11)
C53 C54 1.373(11)
C55 C56 1.434(13)
C56 C57 1.366(12)
C57 C58 1.413(13)
C58 C59 1.405(13)
C58 C60 1.408(13)
C60 C61 1.338(14)
C61 C62 1.382(14)
C63 C64 1.404(12)
C64 C65 1.360(12)
C65 C66 1.411(11)
C66 C68 1.409(11)
C66 C67 1.422(11)
C68 C69 1.344(11)
C69 C70 1.421(10)
C71 C72 1.385(10)
C72 C73 1.375(11)
C73 C74 1.370(11)
C74 C75 1.401(10)
C76 C77 1.379(10)
C77 C78 1.391(10)
C78 C79 1.369(11)
C79 C80 1.384(10)
C81 C82 1.395(10)
C82 C83 1.374(11)
C83 C84 1.355(11)
C84 C85 1.389(10)
C86 C87 1.434(11)
C87 C88 1.349(11)
C88 C89 1.414(12)
C89 C90 1.405(11)
C89 C91 1.411(12)
C91 C92 1.369(13)
C92 C93 1.394(13)
C94 C95 1.398(11)
C95 C96 1.357(12)
C96 C97 1.401(11)
C97 C99 1.412(11)
C97 C98 1.416(10)
C99 C100 1.368(10)
C100 C101 1.432(10)
C102 C103 1.390(10)
C103 C104 1.366(10)
C104 C105 1.359(10)
C105 C106 1.398(10)
C107 C108 1.380(10)
C108 C109 1.381(11)
C109 C110 1.387(11)
C110 C111 1.383(11)
C112 C113 1.402(11)
C113 C114 1.376(11)
C114 C115 1.368(11)
C115 C116 1.390(11)
C117 C118 1.421(11)
C118 C119 1.349(11)
C119 C120 1.405(12)
C120 C122 1.393(12)
C120 C121 1.407(11)
C122 C123 1.368(13)
C123 C124 1.386(13)
O2 C125 1.362(9)
O3 C126 1.353(8)
O4 C127 1.420(9)
O5 C128 1.418(10)
O6 C129 1.423(9)
O7 C130 1.434(10)
O8 C1A 1.407(10)
O8' C1B 1.390(10)
